data_4502161
loop_
_publ_author_name
'Landenberger, Kira B.'
'Matzger, Adam J.'

_publ_section_title
;
 Cocrystal Engineering of a Prototype Energetic Material: Supramolecular
 Chemistry of 2,4,6-Trinitrotoluene
;
_journal_issue 12
_journal_name_full 'Crystal Growth &amp; Design'
_journal_page_first 5341
_journal_paper_doi 10.1021/cg101300n
_journal_volume 10
_journal_year 2010
_chemical_formula_moiety 'C7 H5 N3 O6, C6 H4 S4'
_chemical_formula_sum 'C13 H9 N3 O6 S4'
_chemical_formula_weight 431.47
_chemical_melting_point 381.96
_chemical_name_common 'TNT : TTF'
_chemical_name_systematic
; 
 2,4,6-trinitrotoluene : tetrathiafulvalene 
;
_space_group_IT_number 2
_symmetry_cell_setting triclinic
_symmetry_Int_Tables_number 2
_symmetry_space_group_name_Hall '-P 1'
_symmetry_space_group_name_H-M 'P -1'
_atom_sites_solution_hydrogens geom
_atom_sites_solution_primary direct
_atom_sites_solution_secondary difmap
_audit_creation_method SHELXL-97
_cell_angle_alpha 86.4170(10)
_cell_angle_beta 69.5530(10)
_cell_angle_gamma 81.0340(10)
_cell_formula_units_Z 2
_cell_length_a 8.39611(15)
_cell_length_b 9.42210(19)
_cell_length_c 11.4671(2)
_cell_measurement_reflns_used 7516
_cell_measurement_temperature 95(2)
_cell_measurement_theta_max 66.6
_cell_measurement_theta_min 6.9
_cell_volume 839.58(3)
_computing_cell_refinement PROCESS-AUTO
_computing_data_collection PROCESS-AUTO
_computing_data_reduction 'CrystalStructure 3.8'
_computing_publication_material 'CrystalStructure 3.8'
_computing_structure_refinement 'SHELXL-97 (Sheldrick, 1997)'
_computing_structure_solution SIR92
_diffrn_ambient_temperature 95(2)
_diffrn_detector_area_resol_mean 10.00
_diffrn_measured_fraction_theta_full 0.908
_diffrn_measured_fraction_theta_max 0.908
_diffrn_measurement_device_type 'Rigaku RAXIS-RAPID'
_diffrn_measurement_method \w
_diffrn_radiation_monochromator graphite
_diffrn_radiation_source 'fine-focus sealed tube'
_diffrn_radiation_type CuK\a
_diffrn_radiation_wavelength 1.54187
_diffrn_reflns_av_R_equivalents 0.0253
_diffrn_reflns_av_sigmaI/netI 0.0275
_diffrn_reflns_limit_h_max 9
_diffrn_reflns_limit_h_min -9
_diffrn_reflns_limit_k_max 11
_diffrn_reflns_limit_k_min -8
_diffrn_reflns_limit_l_max 13
_diffrn_reflns_limit_l_min -13
_diffrn_reflns_number 8418
_diffrn_reflns_theta_full 66.60
_diffrn_reflns_theta_max 66.60
_diffrn_reflns_theta_min 6.87
_exptl_absorpt_coefficient_mu 5.574
_exptl_absorpt_correction_T_max 0.8078
_exptl_absorpt_correction_T_min 0.3363
_exptl_absorpt_correction_type multi-scan
_exptl_absorpt_process_details
;
    Higashi, T. (1995). Program for Absorption Correction.
    Rigaku Corporation, Tokyo, Japan.
;
_exptl_crystal_colour 'dark brown'
_exptl_crystal_density_diffrn 1.707
_exptl_crystal_density_method 'not measured'
_exptl_crystal_description prism
_exptl_crystal_F_000 440
_exptl_crystal_size_max 0.25
_exptl_crystal_size_mid 0.11
_exptl_crystal_size_min 0.08
_refine_diff_density_max 0.353
_refine_diff_density_min -0.268
_refine_diff_density_rms 0.063
_refine_ls_extinction_method none
_refine_ls_goodness_of_fit_ref 1.056
_refine_ls_hydrogen_treatment riding
_refine_ls_matrix_type full
_refine_ls_number_parameters 236
_refine_ls_number_reflns 2682
_refine_ls_number_restraints 0
_refine_ls_restrained_S_all 1.056
_refine_ls_R_factor_all 0.0294
_refine_ls_R_factor_gt 0.0270
_refine_ls_shift/su_max 0.001
_refine_ls_shift/su_mean 0.000
_refine_ls_structure_factor_coef Fsqd
_refine_ls_weighting_details 'calc w=1/[\s^2^(Fo^2^)+(0.0420P)^2^+0.4513P] where P=(Fo^2^+2Fc^2^)/3'
_refine_ls_weighting_scheme calc
_refine_ls_wR_factor_gt 0.0694
_refine_ls_wR_factor_ref 0.0747
_reflns_number_gt 2461
_reflns_number_total 2682
_reflns_threshold_expression >2sigma(I)
_cod_data_source_file cg101300n_si_002.cif
_cod_data_source_block TNT:TTF
_cod_database_code 4502161

loop_
_symmetry_equiv_pos_as_xyz
'x, y, z'
'-x, -y, -z'

loop_
_atom_site_label
_atom_site_type_symbol
_atom_site_fract_x
_atom_site_fract_y
_atom_site_fract_z
_atom_site_U_iso_or_equiv
_atom_site_adp_type
_atom_site_occupancy
_atom_site_symmetry_multiplicity
_atom_site_calc_flag
_atom_site_refinement_flags
S1 S 0.76741(6) 0.54124(5) 0.94417(4) 0.01289(14) Uani 1 1 d .
S2 S 0.60025(6) 0.34374(5) 0.84778(4) 0.01464(14) Uani 1 1 d .
S3 S 0.77076(6) 1.00819(5) 0.38471(4) 0.01355(14) Uani 1 1 d .
S4 S 0.50496(6) 0.85358(6) 0.35593(4) 0.01516(14) Uani 1 1 d .
O1 O 0.19450(18) 0.37976(16) 0.56696(13) 0.0210(4) Uani 1 1 d .
O2 O 0.34041(18) 0.54813(16) 0.46944(13) 0.0212(3) Uani 1 1 d .
O3 O 0.88904(18) 0.32308(17) 0.17352(13) 0.0204(3) Uani 1 1 d .
O4 O 0.87666(17) 0.18281(16) 0.03461(13) 0.0204(3) Uani 1 1 d .
O5 O 0.31665(18) 0.07738(16) 0.05819(13) 0.0219(4) Uani 1 1 d .
O6 O 0.16657(18) 0.01887(16) 0.24690(14) 0.0236(4) Uani 1 1 d .
N1 N 0.2964(2) 0.42910(19) 0.47479(15) 0.0135(4) Uani 1 1 d .
N2 N 0.8111(2) 0.25371(18) 0.12975(15) 0.0134(4) Uani 1 1 d .
N3 N 0.2745(2) 0.08443(18) 0.17164(16) 0.0161(4) Uani 1 1 d .
C1 C 0.0818(2) 0.2655(2) 0.39198(19) 0.0157(4) Uani 1 1 d .
H1 H 0.0508 0.1914 0.4581 0.020 Uiso 1 1 d .
H2 H 0.0211 0.2548 0.3334 0.020 Uiso 1 1 d .
H3 H 0.0385 0.3608 0.4292 0.020 Uiso 1 1 d .
C2 C 0.2720(2) 0.2579(2) 0.32795(17) 0.0106(4) Uani 1 1 d .
C3 C 0.3739(2) 0.3388(2) 0.36321(18) 0.0111(4) Uani 1 1 d .
C4 C 0.5475(2) 0.3421(2) 0.30092(17) 0.0112(4) Uani 1 1 d .
H4 H 0.6100 0.4001 0.3286 0.013 Uiso 1 1 calc R
C5 C 0.6253(2) 0.2571(2) 0.19691(17) 0.0105(4) Uani 1 1 d .
C6 C 0.5368(2) 0.1740(2) 0.15359(17) 0.0107(4) Uani 1 1 d .
H5 H 0.5923 0.1175 0.0809 0.013 Uiso 1 1 calc R
C7 C 0.3638(2) 0.1766(2) 0.22051(18) 0.0117(4) Uani 1 1 d .
C8 C 0.5768(2) 0.4756(2) 0.95699(17) 0.0107(4) Uani 1 1 d .
C9 C 0.8935(3) 0.4384(2) 0.81426(19) 0.0156(4) Uani 1 1 d .
H6 H 1.0123 0.4450 0.7758 0.019 Uiso 1 1 calc R
C10 C 0.8185(2) 0.3502(2) 0.77021(19) 0.0160(5) Uani 1 1 d .
H7 H 0.8818 0.2929 0.6991 0.019 Uiso 1 1 calc R
C11 C 0.5569(2) 0.9717(2) 0.44619(18) 0.0112(4) Uani 1 1 d .
C12 C 0.8209(3) 0.9145(2) 0.24657(19) 0.0157(4) Uani 1 1 d .
H8 H 0.9298 0.9131 0.1827 0.019 Uiso 1 1 calc R
C13 C 0.7015(2) 0.8455(2) 0.23398(18) 0.0160(5) Uani 1 1 d .
H9 H 0.7226 0.7931 0.1606 0.019 Uiso 1 1 calc R

loop_
_atom_site_aniso_label
_atom_site_aniso_U_11
_atom_site_aniso_U_22
_atom_site_aniso_U_33
_atom_site_aniso_U_23
_atom_site_aniso_U_13
_atom_site_aniso_U_12
S1 0.0103(2) 0.0147(3) 0.0127(2) -0.0024(2) -0.00172(19) -0.00331(18)
S2 0.0139(2) 0.0161(3) 0.0125(2) -0.0054(2) -0.00096(19) -0.00415(19)
S3 0.0108(2) 0.0154(3) 0.0149(3) -0.0001(2) -0.00395(19) -0.00458(19)
S4 0.0135(2) 0.0166(3) 0.0165(3) -0.0036(2) -0.0047(2) -0.00551(19)
O1 0.0213(8) 0.0239(9) 0.0101(7) -0.0020(7) 0.0045(6) -0.0032(6)
O2 0.0271(8) 0.0168(9) 0.0211(8) -0.0065(7) -0.0075(6) -0.0065(6)
O3 0.0161(7) 0.0296(9) 0.0190(7) -0.0001(7) -0.0071(6) -0.0107(6)
O4 0.0154(7) 0.0230(9) 0.0171(7) -0.0076(7) 0.0020(6) -0.0008(6)
O5 0.0256(8) 0.0232(9) 0.0207(8) -0.0114(7) -0.0122(7) 0.0000(6)
O6 0.0179(7) 0.0219(9) 0.0335(9) -0.0023(7) -0.0081(7) -0.0110(6)
N1 0.0123(8) 0.0162(10) 0.0117(8) -0.0034(7) -0.0043(7) 0.0004(7)
N2 0.0128(8) 0.0149(10) 0.0129(8) 0.0023(8) -0.0048(7) -0.0032(7)
N3 0.0143(8) 0.0116(9) 0.0254(10) -0.0061(8) -0.0109(8) 0.0014(7)
C1 0.0126(10) 0.0182(12) 0.0160(10) -0.0010(9) -0.0044(8) -0.0020(8)
C2 0.0121(9) 0.0092(11) 0.0102(9) 0.0028(8) -0.0045(8) -0.0005(7)
C3 0.0152(9) 0.0077(10) 0.0101(9) -0.0007(8) -0.0053(8) 0.0018(7)
C4 0.0138(9) 0.0106(11) 0.0111(9) 0.0010(8) -0.0061(8) -0.0032(8)
C5 0.0094(9) 0.0112(11) 0.0085(9) 0.0015(8) -0.0005(7) -0.0007(7)
C6 0.0134(9) 0.0095(11) 0.0075(9) 0.0002(8) -0.0024(7) 0.0005(8)
C7 0.0148(10) 0.0082(10) 0.0165(10) 0.0013(9) -0.0109(8) -0.0016(8)
C8 0.0128(9) 0.0101(10) 0.0092(9) 0.0004(8) -0.0034(7) -0.0025(7)
C9 0.0129(9) 0.0143(11) 0.0158(10) 0.0002(9) -0.0005(8) -0.0010(8)
C10 0.0159(10) 0.0136(11) 0.0143(10) -0.0014(9) -0.0012(8) 0.0008(8)
C11 0.0120(9) 0.0097(10) 0.0144(9) 0.0022(8) -0.0074(8) -0.0036(7)
C12 0.0153(10) 0.0143(11) 0.0153(10) 0.0001(9) -0.0037(8) 0.0003(8)
C13 0.0160(10) 0.0160(12) 0.0130(10) -0.0019(9) -0.0020(8) 0.0004(8)

loop_
_atom_type_symbol
_atom_type_description
_atom_type_scat_dispersion_real
_atom_type_scat_dispersion_imag
_atom_type_scat_source
C C 0.0181 0.0091 'International Tables Vol C Tables 4.2.6.8 and 6.1.1.4'
H H 0.0000 0.0000 'International Tables Vol C Tables 4.2.6.8 and 6.1.1.4'
N N 0.0311 0.0180 'International Tables Vol C Tables 4.2.6.8 and 6.1.1.4'
O O 0.0492 0.0322 'International Tables Vol C Tables 4.2.6.8 and 6.1.1.4'
S S 0.3331 0.5567 'International Tables Vol C Tables 4.2.6.8 and 6.1.1.4'

loop_
_geom_angle_atom_site_label_1
_geom_angle_atom_site_label_2
_geom_angle_atom_site_label_3
_geom_angle
_geom_angle_site_symmetry_1
C9 S1 C8 94.45(9) .
C10 S2 C8 94.62(9) .
C12 S3 C11 94.68(9) .
C13 S4 C11 94.66(9) .
O2 N1 O1 124.44(16) .
O2 N1 C3 117.60(16) .
O1 N1 C3 117.95(16) .
O4 N2 O3 124.60(16) .
O4 N2 C5 118.01(15) .
O3 N2 C5 117.39(16) .
O5 N3 O6 124.88(16) .
O5 N3 C7 117.10(16) .
O6 N3 C7 118.01(17) .
C2 C1 H1 112.7 .
C2 C1 H2 112.5 .
H1 C1 H2 107.5 .
C2 C1 H3 107.6 .
H1 C1 H3 109.1 .
H2 C1 H3 107.3 .
C3 C2 C7 113.12(16) .
C3 C2 C1 123.67(17) .
C7 C2 C1 123.05(17) .
C4 C3 C2 125.18(18) .
C4 C3 N1 115.19(16) .
C2 C3 N1 119.63(16) .
C5 C4 C3 116.89(17) .
C5 C4 H4 121.6 .
C3 C4 H4 121.6 .
C6 C5 C4 122.68(17) .
C6 C5 N2 118.50(16) .
C4 C5 N2 118.82(16) .
C5 C6 C7 117.11(17) .
C5 C6 H5 121.4 .
C7 C6 H5 121.4 .
C6 C7 C2 125.01(17) .
C6 C7 N3 115.26(16) .
C2 C7 N3 119.72(16) .
C8 C8 S1 122.6(2) 2_667
C8 C8 S2 122.40(19) 2_667
S1 C8 S2 114.98(10) .
C10 C9 S1 118.18(15) .
C10 C9 H6 120.9 .
S1 C9 H6 120.9 .
C9 C10 S2 117.70(15) .
C9 C10 H7 121.2 .
S2 C10 H7 121.2 .
C11 C11 S3 122.82(19) 2_676
C11 C11 S4 122.79(19) 2_676
S3 C11 S4 114.39(11) .
C13 C12 S3 117.76(15) .
C13 C12 H8 121.1 .
S3 C12 H8 121.1 .
C12 C13 S4 118.15(16) .
C12 C13 H9 120.9 .
S4 C13 H9 120.9 .

loop_
_geom_bond_atom_site_label_1
_geom_bond_atom_site_label_2
_geom_bond_distance
_geom_bond_site_symmetry_2
S1 C9 1.743(2) .
S1 C8 1.7598(19) .
S2 C10 1.7438(19) .
S2 C8 1.7599(19) .
S3 C12 1.749(2) .
S3 C11 1.7657(18) .
S4 C13 1.7456(19) .
S4 C11 1.7635(19) .
O1 N1 1.223(2) .
O2 N1 1.226(2) .
O3 N2 1.230(2) .
O4 N2 1.223(2) .
O5 N3 1.226(2) .
O6 N3 1.229(2) .
N1 C3 1.472(2) .
N2 C5 1.475(2) .
N3 C7 1.478(2) .
C1 C2 1.499(3) .
C1 H1 0.9916 .
C1 H2 0.9925 .
C1 H3 0.9786 .
C2 C3 1.400(3) .
C2 C7 1.403(3) .
C3 C4 1.385(3) .
C4 C5 1.379(3) .
C4 H4 0.9500 .
C5 C6 1.378(3) .
C6 C7 1.383(3) .
C6 H5 0.9500 .
C8 C8 1.353(4) 2_667
C9 C10 1.335(3) .
C9 H6 0.9500 .
C10 H7 0.9500 .
C11 C11 1.349(4) 2_676
C12 C13 1.328(3) .
C12 H8 0.9500 .
C13 H9 0.9500 .

loop_
_geom_torsion_atom_site_label_1
_geom_torsion_atom_site_label_2
_geom_torsion_atom_site_label_3
_geom_torsion_atom_site_label_4
_geom_torsion
_geom_torsion_site_symmetry_4
C7 C2 C3 C4 0.3(3) .
C1 C2 C3 C4 -175.16(19) .
C7 C2 C3 N1 -179.56(17) .
C1 C2 C3 N1 5.0(3) .
O2 N1 C3 C4 40.6(3) .
O1 N1 C3 C4 -138.46(19) .
O2 N1 C3 C2 -139.55(19) .
O1 N1 C3 C2 41.4(3) .
C2 C3 C4 C5 -0.8(3) .
N1 C3 C4 C5 179.04(18) .
C3 C4 C5 C6 1.2(3) .
C3 C4 C5 N2 -178.16(17) .
O4 N2 C5 C6 3.7(3) .
O3 N2 C5 C6 -176.49(18) .
O4 N2 C5 C4 -176.85(18) .
O3 N2 C5 C4 2.9(3) .
C4 C5 C6 C7 -1.1(3) .
N2 C5 C6 C7 178.28(18) .
C5 C6 C7 C2 0.5(3) .
C5 C6 C7 N3 -179.24(18) .
C3 C2 C7 C6 -0.2(3) .
C1 C2 C7 C6 175.34(19) .
C3 C2 C7 N3 179.63(17) .
C1 C2 C7 N3 -4.9(3) .
O5 N3 C7 C6 -37.9(3) .
O6 N3 C7 C6 140.79(19) .
O5 N3 C7 C2 142.27(19) .
O6 N3 C7 C2 -39.0(3) .
C9 S1 C8 C8 -176.6(3) 2_667
C9 S1 C8 S2 2.36(13) .
C10 S2 C8 C8 176.3(2) 2_667
C10 S2 C8 S1 -2.64(13) .
C8 S1 C9 C10 -1.0(2) .
S1 C9 C10 S2 -0.7(3) .
C8 S2 C10 C9 2.0(2) .
C12 S3 C11 C11 -174.8(3) 2_676
C12 S3 C11 S4 5.77(13) .
C13 S4 C11 C11 174.8(3) 2_676
C13 S4 C11 S3 -5.78(13) .
C11 S3 C12 C13 -3.5(2) .
S3 C12 C13 S4 0.0(3) .
C11 S4 C13 C12 3.6(2) .
